data_4125112
loop_
_publ_author_name
'Howe, Ethan N. W.'
'Busschaert, Nathalie'
'Wu, Xin'
'Berry, Stuart N.'
'Ho, Junming'
'Light, Mark E.'
'Czech, Dawid D.'
'Klein, Harry A.'
'Kitchen, Jonathan A.'
'Gale, Philip A.'

_publ_section_title
;
 pH-Regulated Nonelectrogenic Anion Transport by Phenylthiosemicarbazones.
;
_journal_issue 26
_journal_name_full 'Journal of the American Chemical Society'
_journal_page_first 8301
_journal_page_last 8308
_journal_paper_doi 10.1021/jacs.6b04656
_journal_volume 138
_journal_year 2016
_chemical_formula_moiety 'C14 H21 N3 O S'
_chemical_formula_sum 'C14 H21 N3 O S'
_chemical_formula_weight 279.40
_space_group_crystal_system orthorhombic
_space_group_IT_number 61
_space_group_name_Hall '-P 2ac 2ab'
_space_group_name_H-M_alt 'P b c a'
_symmetry_space_group_name_Hall '-P 2ac 2ab'
_symmetry_space_group_name_H-M 'P b c a'
_atom_sites_solution_hydrogens mixed
_atom_sites_solution_primary direct
_audit_creation_date 2015-07-09
_audit_creation_method
;
Olex2 1.2
(compiled 2015.01.26 svn.r3150 for OlexSys, GUI svn.r4998)
;
_cell_angle_alpha 90
_cell_angle_beta 90
_cell_angle_gamma 90
_cell_formula_units_Z 8
_cell_length_a 10.5978(4)
_cell_length_b 10.4507(4)
_cell_length_c 27.0588(10)
_cell_measurement_reflns_used 7612
_cell_measurement_temperature 100(2)
_cell_measurement_theta_max 31.7260
_cell_measurement_theta_min 2.4000
_cell_volume 2996.9(2)
_computing_cell_refinement
'CrysAlisPro, Agilent Technologies, Version 1.171.37.31 (release 14-01-2014 CrysAlis171 .NET) (compiled Jan 14 2014,18:38:05)'
_computing_data_collection 'CrystalClear-SM Expert 3.1 b27 (Rigaku, 2013)'
_computing_data_reduction
'CrysAlisPro, Agilent Technologies, Version 1.171.37.31 (release 14-01-2014 CrysAlis171 .NET) (compiled Jan 14 2014,18:38:05)'
_computing_molecular_graphics 'Olex2 (Dolomanov et al., 2009)'
_computing_publication_material 'Olex2 (Dolomanov et al., 2009)'
_computing_structure_refinement 'ShelXL (Sheldrick, 2008)'
_computing_structure_solution 'ShelXT (Sheldrick, 2015)'
_diffrn_ambient_temperature 100(2)
_diffrn_detector 'CCD plate'
_diffrn_detector_area_resol_mean 28.5714
_diffrn_detector_type 'Rigaku HG Saturn724+ (2x2 bin mode)'
_diffrn_measured_fraction_theta_full 0.998
_diffrn_measured_fraction_theta_max 0.992
_diffrn_measurement_details
;
  1 omega  -51.00   68.00   1.0000   20.0000
omega____ theta____ kappa____ phi______ frames
    -      -22.0000   36.0000   90.0000 119

  2 omega  -61.00  -51.00   1.0000   20.0000
omega____ theta____ kappa____ phi______ frames
    -      -22.0000   18.0000   30.0000 10

  3 omega  -58.00   34.00   1.0000   20.0000
omega____ theta____ kappa____ phi______ frames
    -      -22.0000   54.0000  -90.0000 92
;
_diffrn_measurement_device 'four-circle \k diffractometer'
_diffrn_measurement_device_type 'Rigaku AFC12 FRE-HF'
_diffrn_measurement_method '\w scans'
_diffrn_measurement_specimen_support 'MiTeGen MicroMesh'
_diffrn_orient_matrix_UB_11 -0.0154044000
_diffrn_orient_matrix_UB_12 -0.0015190000
_diffrn_orient_matrix_UB_13 0.0254781000
_diffrn_orient_matrix_UB_21 0.0548813000
_diffrn_orient_matrix_UB_22 0.0362679000
_diffrn_orient_matrix_UB_23 0.0054223000
_diffrn_orient_matrix_UB_31 -0.0351141000
_diffrn_orient_matrix_UB_32 0.0573888000
_diffrn_orient_matrix_UB_33 -0.0027255000
_diffrn_radiation_collimation 0.3
_diffrn_radiation_monochromator 'Confocal mirrors, HF Varimax'
_diffrn_radiation_probe x-ray
_diffrn_radiation_type MoK\a
_diffrn_radiation_wavelength 0.71073
_diffrn_reflns_av_R_equivalents 0.0321
_diffrn_reflns_av_unetI/netI 0.0253
_diffrn_reflns_Laue_measured_fraction_full 0.998
_diffrn_reflns_Laue_measured_fraction_max 0.992
_diffrn_reflns_limit_h_max 15
_diffrn_reflns_limit_h_min -15
_diffrn_reflns_limit_k_max 14
_diffrn_reflns_limit_k_min -12
_diffrn_reflns_limit_l_max 38
_diffrn_reflns_limit_l_min -38
_diffrn_reflns_number 16249
_diffrn_reflns_point_group_measured_fraction_full 0.998
_diffrn_reflns_point_group_measured_fraction_max 0.992
_diffrn_reflns_theta_full 25.242
_diffrn_reflns_theta_max 30.508
_diffrn_reflns_theta_min 3.011
_diffrn_source 'Rotating Anode'
_diffrn_source_current 55.0
_diffrn_source_power 2.475
_diffrn_source_target Mo
_diffrn_source_type 'Rotating Anode'
_diffrn_source_voltage 45.0
_exptl_absorpt_coefficient_mu 0.213
_exptl_absorpt_correction_T_max 1.00000
_exptl_absorpt_correction_T_min 0.93168
_exptl_absorpt_correction_type multi-scan
_exptl_absorpt_process_details
'CrysAlisPro, Agilent Technologies, Version 1.171.37.31 (release 14-01-2014 CrysAlis171 .NET) (compiled Jan 14 2014,18:38:05) Empirical absorption correction using spherical harmonics, implemented in SCALE3 ABSPACK scaling algorithm.'
_exptl_crystal_colour 'clear colourless'
_exptl_crystal_colour_lustre clear
_exptl_crystal_colour_primary colourless
_exptl_crystal_density_diffrn 1.238
_exptl_crystal_description block
_exptl_crystal_F_000 1200
_exptl_crystal_size_max 0.2
_exptl_crystal_size_mid 0.12
_exptl_crystal_size_min 0.06
_refine_diff_density_max 0.440
_refine_diff_density_min -0.188
_refine_diff_density_rms 0.057
_refine_ls_extinction_method none
_refine_ls_goodness_of_fit_ref 1.001
_refine_ls_hydrogen_treatment mixed
_refine_ls_matrix_type full
_refine_ls_number_parameters 186
_refine_ls_number_reflns 4539
_refine_ls_number_restraints 0
_refine_ls_restrained_S_all 1.001
_refine_ls_R_factor_all 0.0509
_refine_ls_R_factor_gt 0.0400
_refine_ls_shift/su_max 0.001
_refine_ls_shift/su_mean 0.000
_refine_ls_structure_factor_coef Fsqd
_refine_ls_weighting_details 'w=1/[\s^2^(Fo^2^)+(0.0591P)^2^+1.1162P] where P=(Fo^2^+2Fc^2^)/3'
_refine_ls_weighting_scheme calc
_refine_ls_wR_factor_gt 0.1021
_refine_ls_wR_factor_ref 0.1088
_reflns_Friedel_coverage 0.000
_reflns_number_gt 3780
_reflns_number_total 4539
_reflns_threshold_expression 'I > 2\s(I)'
_cod_data_source_file ja6b04656_si_002.cif
_cod_data_source_block 2015sot0025_k_100k
_cod_depositor_comments 'Adding full bibliography for 4125111--4125114.cif.'
_cod_original_cell_volume 2996.90(19)
_cod_database_code 4125112
_shelx_space_group_comment
;
The symmetry employed for this shelxl refinement is uniquely defined
by the following loop, which should always be used as a source of
symmetry information in preference to the above space-group names.
They are only intended as comments.
;
_diffrn_measurement_device_type2 'Rigaku AFC12 (Right)'
_reflns_odcompleteness_completeness 92.38
_reflns_odcompleteness_iscentric 1
_reflns_odcompleteness_theta 32.03
_olex2_refinement_description
;
1. Fixed Uiso
 At 1.2 times of:
  All C(H) groups, All C(H,H) groups
 At 1.5 times of:
  All C(H,H,H) groups
2.a Secondary CH2 refined with riding coordinates:
 C10(H10A,H10B), C11(H11A,H11B), C12(H12A,H12B), C13(H13A,H13B)
2.b Aromatic/amide H refined with riding coordinates:
 C2(H2), C3(H3), C5(H5), C6(H6)
2.c Idealised Me refined as rotating group:
 C7(H7A,H7B,H7C), C14(H14A,H14B,H14C)
;
_shelx_shelxl_version_number 2014/7
_olex2_submission_original_sample_id EH-7559-14
_olex2_submission_special_instructions 'No special instructions were received'

loop_
_space_group_symop_operation_xyz
'x, y, z'
'-x+1/2, -y, z+1/2'
'-x, y+1/2, -z+1/2'
'x+1/2, -y+1/2, -z'
'-x, -y, -z'
'x-1/2, y, -z-1/2'
'x, -y-1/2, z-1/2'
'-x-1/2, y-1/2, z'

loop_
_atom_site_label
_atom_site_type_symbol
_atom_site_fract_x
_atom_site_fract_y
_atom_site_fract_z
_atom_site_U_iso_or_equiv
_atom_site_adp_type
_atom_site_occupancy
_atom_site_site_symmetry_order
_atom_site_calc_flag
_atom_site_refinement_flags_posn
S1 S 0.92260(3) -0.05169(3) 0.42466(2) 0.01934(9) Uani 1 1 d .
O1 O 0.48590(9) -0.04919(8) 0.25490(3) 0.02292(19) Uani 1 1 d .
N1 N 0.75126(10) 0.13976(10) 0.41690(3) 0.01708(19) Uani 1 1 d .
N2 N 0.90253(10) 0.15908(9) 0.47606(4) 0.0196(2) Uani 1 1 d .
N3 N 0.85179(10) 0.27712(9) 0.48713(4) 0.0201(2) Uani 1 1 d .
C1 C 0.68475(10) 0.09082(11) 0.37534(4) 0.0159(2) Uani 1 1 d .
C2 C 0.64764(11) -0.03678(11) 0.37246(4) 0.0181(2) Uani 1 1 d .
H2 H 0.6665 -0.0940 0.3987 0.022 Uiso 1 1 calc R
C3 C 0.58335(11) -0.08006(11) 0.33135(4) 0.0193(2) Uani 1 1 d .
H3 H 0.5612 -0.1679 0.3289 0.023 Uiso 1 1 calc R
C4 C 0.55059(11) 0.00395(11) 0.29344(4) 0.0180(2) Uani 1 1 d .
C5 C 0.58303(11) 0.13237(11) 0.29709(4) 0.0182(2) Uani 1 1 d .
H5 H 0.5590 0.1909 0.2719 0.022 Uiso 1 1 calc R
C6 C 0.65096(11) 0.17451(11) 0.33792(4) 0.0176(2) Uani 1 1 d .
H6 H 0.6746 0.2620 0.3402 0.021 Uiso 1 1 calc R
C7 C 0.42852(13) 0.03628(13) 0.22047(5) 0.0268(3) Uani 1 1 d .
H7A H 0.3813 -0.0130 0.1958 0.040 Uiso 1 1 calc GR
H7B H 0.4940 0.0868 0.2039 0.040 Uiso 1 1 calc GR
H7C H 0.3708 0.0937 0.2380 0.040 Uiso 1 1 calc GR
C8 C 0.85260(11) 0.08824(11) 0.43911(4) 0.0166(2) Uani 1 1 d .
C9 C 0.90442(12) 0.33780(12) 0.52242(4) 0.0214(2) Uani 1 1 d .
C10 C 0.85680(14) 0.46489(11) 0.53857(5) 0.0244(3) Uani 1 1 d .
H10A H 0.7883 0.4928 0.5162 0.029 Uiso 1 1 calc R
H10B H 0.9258 0.5285 0.5365 0.029 Uiso 1 1 calc R
C11 C 0.80726(13) 0.45954(11) 0.59126(5) 0.0224(2) Uani 1 1 d .
H11A H 0.7298 0.4066 0.5919 0.027 Uiso 1 1 calc R
H11B H 0.8709 0.4169 0.6124 0.027 Uiso 1 1 calc R
C12 C 0.77747(12) 0.59032(11) 0.61293(4) 0.0210(2) Uani 1 1 d .
H12A H 0.8541 0.6444 0.6118 0.025 Uiso 1 1 calc R
H12B H 0.7116 0.6323 0.5927 0.025 Uiso 1 1 calc R
C13 C 0.73188(13) 0.57964(12) 0.66598(5) 0.0246(3) Uani 1 1 d .
H13A H 0.6469 0.5403 0.6661 0.029 Uiso 1 1 calc R
H13B H 0.7892 0.5217 0.6843 0.029 Uiso 1 1 calc R
C14 C 0.72550(14) 0.70654(13) 0.69293(5) 0.0287(3) Uani 1 1 d .
H14A H 0.6633 0.7620 0.6768 0.043 Uiso 1 1 calc GR
H14B H 0.8085 0.7478 0.6921 0.043 Uiso 1 1 calc GR
H14C H 0.7005 0.6920 0.7273 0.043 Uiso 1 1 calc GR
H1N H 0.7337(15) 0.2127(16) 0.4262(5) 0.022(4) Uiso 1 1 d .
H2N H 0.9597(16) 0.1269(16) 0.4951(6) 0.024(4) Uiso 1 1 d .
H9 H 0.9758(16) 0.3016(14) 0.5400(6) 0.025(4) Uiso 1 1 d .

loop_
_atom_site_aniso_label
_atom_site_aniso_U_11
_atom_site_aniso_U_22
_atom_site_aniso_U_33
_atom_site_aniso_U_23
_atom_site_aniso_U_13
_atom_site_aniso_U_12
S1 0.02124(15) 0.01896(15) 0.01781(14) -0.00350(10) -0.00332(10) 0.00425(10)
O1 0.0260(4) 0.0227(4) 0.0201(4) -0.0047(3) -0.0074(3) 0.0012(3)
N1 0.0222(5) 0.0137(4) 0.0153(4) -0.0016(3) -0.0031(4) 0.0020(4)
N2 0.0256(5) 0.0162(5) 0.0171(4) -0.0021(4) -0.0059(4) 0.0027(4)
N3 0.0280(5) 0.0157(5) 0.0167(4) -0.0008(4) -0.0017(4) 0.0016(4)
C1 0.0165(5) 0.0172(5) 0.0140(5) -0.0011(4) -0.0011(4) 0.0004(4)
C2 0.0201(5) 0.0160(5) 0.0182(5) 0.0025(4) -0.0016(4) 0.0009(4)
C3 0.0206(5) 0.0146(5) 0.0227(6) -0.0010(4) -0.0018(4) 0.0001(4)
C4 0.0174(5) 0.0203(5) 0.0165(5) -0.0034(4) -0.0014(4) 0.0010(4)
C5 0.0209(5) 0.0191(5) 0.0148(5) 0.0010(4) -0.0014(4) 0.0013(4)
C6 0.0212(5) 0.0144(5) 0.0171(5) 0.0000(4) -0.0011(4) -0.0001(4)
C7 0.0298(6) 0.0309(7) 0.0196(6) -0.0047(5) -0.0081(5) 0.0052(5)
C8 0.0195(5) 0.0168(5) 0.0134(5) 0.0014(4) -0.0002(4) -0.0012(4)
C9 0.0282(6) 0.0190(5) 0.0171(5) 0.0001(4) -0.0026(4) 0.0001(4)
C10 0.0368(7) 0.0168(5) 0.0195(5) -0.0011(4) -0.0020(5) 0.0014(5)
C11 0.0288(6) 0.0180(5) 0.0205(5) -0.0004(4) 0.0009(5) -0.0010(5)
C12 0.0241(6) 0.0184(5) 0.0205(5) -0.0014(4) -0.0011(4) 0.0003(4)
C13 0.0296(6) 0.0217(6) 0.0223(6) -0.0014(5) 0.0031(5) -0.0005(5)
C14 0.0380(7) 0.0224(6) 0.0256(6) -0.0027(5) 0.0058(5) 0.0034(5)

loop_
_atom_type_symbol
_atom_type_description
_atom_type_scat_dispersion_real
_atom_type_scat_dispersion_imag
_atom_type_scat_source
C C 0.0033 0.0016 'International Tables Vol C Tables 4.2.6.8 and 6.1.1.4'
H H 0.0000 0.0000 'International Tables Vol C Tables 4.2.6.8 and 6.1.1.4'
N N 0.0061 0.0033 'International Tables Vol C Tables 4.2.6.8 and 6.1.1.4'
O O 0.0106 0.0060 'International Tables Vol C Tables 4.2.6.8 and 6.1.1.4'
S S 0.1246 0.1234 'International Tables Vol C Tables 4.2.6.8 and 6.1.1.4'

loop_
_geom_angle_atom_site_label_1
_geom_angle_atom_site_label_2
_geom_angle_atom_site_label_3
_geom_angle
C4 O1 C7 117.25(9)
C1 N1 H1N 117.5(11)
C8 N1 C1 127.28(10)
C8 N1 H1N 114.5(11)
N3 N2 H2N 119.5(11)
C8 N2 N3 119.87(10)
C8 N2 H2N 120.1(11)
C9 N3 N2 115.93(10)
C2 C1 N1 121.92(10)
C6 C1 N1 118.62(10)
C6 C1 C2 119.39(10)
C1 C2 H2 120.1
C3 C2 C1 119.89(10)
C3 C2 H2 120.1
C2 C3 H3 119.7
C2 C3 C4 120.62(11)
C4 C3 H3 119.7
O1 C4 C3 115.50(10)
O1 C4 C5 124.85(10)
C5 C4 C3 119.65(10)
C4 C5 H5 120.3
C4 C5 C6 119.39(10)
C6 C5 H5 120.3
C1 C6 C5 120.99(10)
C1 C6 H6 119.5
C5 C6 H6 119.5
O1 C7 H7A 109.5
O1 C7 H7B 109.5
O1 C7 H7C 109.5
H7A C7 H7B 109.5
H7A C7 H7C 109.5
H7B C7 H7C 109.5
N1 C8 S1 126.57(9)
N1 C8 N2 115.10(10)
N2 C8 S1 118.32(9)
N3 C9 C10 121.07(12)
N3 C9 H9 121.0(9)
C10 C9 H9 117.9(9)
C9 C10 H10A 109.4
C9 C10 H10B 109.4
C9 C10 C11 111.11(10)
H10A C10 H10B 108.0
C11 C10 H10A 109.4
C11 C10 H10B 109.4
C10 C11 H11A 108.8
C10 C11 H11B 108.8
H11A C11 H11B 107.7
C12 C11 C10 113.59(10)
C12 C11 H11A 108.8
C12 C11 H11B 108.8
C11 C12 H12A 109.4
C11 C12 H12B 109.4
H12A C12 H12B 108.0
C13 C12 C11 111.38(10)
C13 C12 H12A 109.4
C13 C12 H12B 109.4
C12 C13 H13A 108.8
C12 C13 H13B 108.8
H13A C13 H13B 107.7
C14 C13 C12 113.88(11)
C14 C13 H13A 108.8
C14 C13 H13B 108.8
C13 C14 H14A 109.5
C13 C14 H14B 109.5
C13 C14 H14C 109.5
H14A C14 H14B 109.5
H14A C14 H14C 109.5
H14B C14 H14C 109.5

loop_
_geom_bond_atom_site_label_1
_geom_bond_atom_site_label_2
_geom_bond_distance
S1 C8 1.6857(12)
O1 C4 1.3660(14)
O1 C7 1.4268(16)
N1 C1 1.4223(14)
N1 C8 1.3433(15)
N1 H1N 0.824(16)
N2 N3 1.3787(14)
N2 C8 1.3520(14)
N2 H2N 0.863(17)
N3 C9 1.2747(15)
C1 C2 1.3925(15)
C1 C6 1.3851(15)
C2 H2 0.9500
C2 C3 1.3806(16)
C3 H3 0.9500
C3 C4 1.3941(16)
C4 C5 1.3889(16)
C5 H5 0.9500
C5 C6 1.3902(16)
C6 H6 0.9500
C7 H7A 0.9800
C7 H7B 0.9800
C7 H7C 0.9800
C9 C10 1.4866(17)
C9 H9 0.971(16)
C10 H10A 0.9900
C10 H10B 0.9900
C10 C11 1.5203(18)
C11 H11A 0.9900
C11 H11B 0.9900
C11 C12 1.5204(17)
C12 H12A 0.9900
C12 H12B 0.9900
C12 C13 1.5187(17)
C13 H13A 0.9900
C13 H13B 0.9900
C13 C14 1.5149(18)
C14 H14A 0.9800
C14 H14B 0.9800
C14 H14C 0.9800
